data_4346283
loop_
_publ_author_name
'Sato, Satoru'
'Takei, Toshiaki'
'Matsushita, Yoshitaka'
'Yasuda, Takeshi'
'Kojima, Tatsuhiro'
'Kawano, Masaki'
'Ohnuma, Masato'
'Tashiro, Kentaro'

_publ_section_title
;
 Coassembly-Directed Fabrication of an Exfoliated Form of Alternating
 Multilayers Composed of a Self-assembled Organoplatinum(II)
 Complex-Fullerene Dyad.
;
_journal_issue 24
_journal_name_full 'Inorganic chemistry'
_journal_page_first 11581
_journal_page_last 11583
_journal_paper_doi 10.1021/acs.inorgchem.5b01183
_journal_volume 54
_journal_year 2015
_chemical_formula_moiety 'C24 H16 N2 Pt'
_chemical_formula_sum 'C24 H16 N2 Pt'
_chemical_formula_weight 527.48
_space_group_IT_number 14
_space_group_name_Hall '-P 2yn'
_space_group_name_H-M_alt 'P 1 21/n 1'
_symmetry_cell_setting monoclinic
_symmetry_space_group_name_H-M 'P 1 21/n 1'
_atom_sites_solution_hydrogens geom
_atom_sites_solution_primary direct
_atom_sites_solution_secondary difmap
_audit_creation_method SHELXL-97
_cell_angle_alpha 90.00
_cell_angle_beta 90.736(1)
_cell_angle_gamma 90.00
_cell_formula_units_Z 8
_cell_length_a 12.1117(3)
_cell_length_b 11.3911(3)
_cell_length_c 26.8478(7)
_cell_measurement_reflns_used 99863
_cell_measurement_temperature 100(2)
_cell_measurement_theta_max 32.00
_cell_measurement_theta_min 1.88
_cell_volume 3703.77(17)
_computing_cell_refinement 'HKL2000 (Otwinowski & Minor, 1997)'
_computing_data_collection 'Crystal Clear (Molecular Structure Corporation, 2001)'
_computing_data_reduction 'HKL2000 (Otwinowski & Minor, 1997)'
_computing_molecular_graphics Mercury
_computing_publication_material WinGX
_computing_structure_refinement 'SHELXL-97 (Sheldrick, 1997)'
_computing_structure_solution 'SHELXS-97 (Sheldrick, 1990)'
_diffrn_ambient_temperature 100(2)
_diffrn_measured_fraction_theta_full 0.999
_diffrn_measured_fraction_theta_max 0.999
_diffrn_measurement_device_type 'RIGAKU Mercury CCD system'
_diffrn_measurement_method 'oscillation method, \w scans'
_diffrn_radiation_monochromator 'Si 111'
_diffrn_radiation_source 'KEK PF-AR NW2 beamline'
_diffrn_radiation_type synchrotron
_diffrn_radiation_wavelength 0.68890
_diffrn_reflns_av_R_equivalents 0.1028
_diffrn_reflns_av_sigmaI/netI 0.0540
_diffrn_reflns_limit_h_max 18
_diffrn_reflns_limit_h_min -18
_diffrn_reflns_limit_k_max 17
_diffrn_reflns_limit_k_min -17
_diffrn_reflns_limit_l_max 41
_diffrn_reflns_limit_l_min -41
_diffrn_reflns_number 99863
_diffrn_reflns_theta_full 32.00
_diffrn_reflns_theta_max 32.00
_diffrn_reflns_theta_min 1.88
_exptl_absorpt_coefficient_mu 6.963
_exptl_absorpt_correction_T_max 0.2946
_exptl_absorpt_correction_T_min 0.2515
_exptl_absorpt_correction_type multi-scan
_exptl_absorpt_process_details
;
[c.f. r.h. blessing, acta cryst. (1995), a51, 33-38]
;
_exptl_crystal_colour yellow
_exptl_crystal_density_diffrn 1.892
_exptl_crystal_density_method 'not measured'
_exptl_crystal_description block
_exptl_crystal_F_000 2016
_exptl_crystal_size_max 0.23
_exptl_crystal_size_mid 0.19
_exptl_crystal_size_min 0.18
_refine_diff_density_max 4.082
_refine_diff_density_min -6.081
_refine_diff_density_rms 0.254
_refine_ls_extinction_method none
_refine_ls_goodness_of_fit_ref 1.096
_refine_ls_hydrogen_treatment constr
_refine_ls_matrix_type full
_refine_ls_number_parameters 487
_refine_ls_number_reflns 14122
_refine_ls_number_restraints 0
_refine_ls_restrained_S_all 1.096
_refine_ls_R_factor_all 0.0607
_refine_ls_R_factor_gt 0.0470
_refine_ls_shift/su_max 0.002
_refine_ls_shift/su_mean 0.000
_refine_ls_structure_factor_coef Fsqd
_refine_ls_weighting_details 'calc w=1/[\s^2^(Fo^2^)+(0.0704P)^2^] where P=(Fo^2^+2Fc^2^)/3'
_refine_ls_weighting_scheme calc
_refine_ls_wR_factor_gt 0.1214
_refine_ls_wR_factor_ref 0.1304
_reflns_number_gt 11081
_reflns_number_total 14122
_reflns_threshold_expression >2\s(I)
_cod_data_source_file ic5b01183_si_002.cif
_cod_data_source_block 2(1048124)
_cod_depositor_comments
;
The following automatic conversions were performed:

data item '_symmetry_cell_setting' value 'Monoclinic' was changed to
'monoclinic' in accordance with the
/home/saulius/struct/COD-crude-data/automatic-downloads/DataCite-retrospective/ACS/depositions/lib/dictionaries/cif_core.dic
dictionary named 'cif_core.dic' version 2.4.2 last updated on
2011-04-26.

Automatic conversion script
Id: cif_fix_values 6909 2019-04-08 15:41:33Z antanas 
;
_cod_original_sg_symbol_H-M P21/n
_cod_database_code 4346283

loop_
_symmetry_equiv_pos_as_xyz
'x, y, z'
'-x+1/2, y+1/2, -z+1/2'
'-x, -y, -z'
'x-1/2, -y-1/2, z-1/2'

loop_
_atom_site_label
_atom_site_type_symbol
_atom_site_fract_x
_atom_site_fract_y
_atom_site_fract_z
_atom_site_U_iso_or_equiv
_atom_site_adp_type
_atom_site_occupancy
_atom_site_symmetry_multiplicity
_atom_site_calc_flag
_atom_site_refinement_flags
Pt1 Pt 0.414269(13) 0.048659(15) 0.333698(6) 0.02289(5) Uani 1 1 d .
N1 N 0.3514(3) -0.0133(3) 0.26840(14) 0.0213(7) Uani 1 1 d .
N2 N 0.5052(3) 0.1472(4) 0.38188(17) 0.0298(8) Uani 1 1 d .
C1 C 0.2944(4) -0.1134(4) 0.26233(19) 0.0239(9) Uani 1 1 d .
H1 H 0.2785 -0.1594 0.2908 0.029 Uiso 1 1 calc R
C2 C 0.2577(4) -0.1521(4) 0.2160(2) 0.0280(9) Uani 1 1 d .
H2 H 0.2190 -0.2243 0.2130 0.034 Uiso 1 1 calc R
C3 C 0.2780(4) -0.0850(5) 0.17446(19) 0.0303(10) Uani 1 1 d .
H3 H 0.2515 -0.1093 0.1426 0.036 Uiso 1 1 calc R
C4 C 0.3376(4) 0.0183(4) 0.17957(18) 0.0283(9) Uani 1 1 d .
H4 H 0.3525 0.0654 0.1513 0.034 Uiso 1 1 calc R
C5 C 0.3753(4) 0.0523(3) 0.22663(17) 0.0217(8) Uani 1 1 d .
C6 C 0.4425(4) 0.1565(4) 0.23762(18) 0.0253(9) Uani 1 1 d .
C7 C 0.4840(4) 0.2397(4) 0.2049(2) 0.0330(11) Uani 1 1 d .
H7 H 0.4674 0.2354 0.1703 0.040 Uiso 1 1 calc R
C8 C 0.5509(5) 0.3303(4) 0.2240(2) 0.0380(13) Uani 1 1 d .
H8 H 0.5793 0.3873 0.2017 0.046 Uiso 1 1 calc R
C9 C 0.5768(4) 0.3392(5) 0.2745(2) 0.0365(12) Uani 1 1 d .
H9 H 0.6224 0.4013 0.2864 0.044 Uiso 1 1 calc R
C10 C 0.5353(4) 0.2565(4) 0.3072(2) 0.0294(10) Uani 1 1 d .
C11 C 0.4681(4) 0.1665(4) 0.28822(19) 0.0254(9) Uani 1 1 d .
C12 C 0.5584(4) 0.2426(5) 0.3611(2) 0.0322(10) Uani 1 1 d .
C13 C 0.6310(5) 0.3099(5) 0.3893(2) 0.0394(13) Uani 1 1 d .
H13 H 0.6660 0.3761 0.3749 0.047 Uiso 1 1 calc R
C14 C 0.6526(5) 0.2804(6) 0.4386(2) 0.0436(14) Uani 1 1 d .
H14 H 0.7019 0.3267 0.4582 0.052 Uiso 1 1 calc R
C15 C 0.6014(5) 0.1826(6) 0.4591(2) 0.0435(14) Uani 1 1 d .
H15 H 0.6174 0.1594 0.4924 0.052 Uiso 1 1 calc R
C16 C 0.5272(5) 0.1202(5) 0.4302(2) 0.0362(12) Uani 1 1 d .
H16 H 0.4899 0.0556 0.4447 0.043 Uiso 1 1 calc R
C17 C 0.3549(4) -0.0768(4) 0.3815(2) 0.0292(10) Uani 1 1 d .
C18 C 0.3157(4) -0.1629(5) 0.40299(18) 0.0312(10) Uani 1 1 d .
C19 C 0.2700(5) -0.2674(5) 0.42554(18) 0.0315(10) Uani 1 1 d .
C20 C 0.3350(5) -0.3670(5) 0.43174(19) 0.0331(11) Uani 1 1 d .
H20 H 0.4101 -0.3652 0.4220 0.040 Uiso 1 1 calc R
C21 C 0.2916(5) -0.4693(5) 0.4519(2) 0.0371(12) Uani 1 1 d .
H21 H 0.3374 -0.5364 0.4562 0.044 Uiso 1 1 calc R
C22 C 0.1816(6) -0.4737(6) 0.4659(2) 0.0452(15) Uani 1 1 d .
H22 H 0.1516 -0.5434 0.4796 0.054 Uiso 1 1 calc R
C23 C 0.1155(5) -0.3731(5) 0.4594(2) 0.0417(13) Uani 1 1 d .
H23 H 0.0400 -0.3746 0.4685 0.050 Uiso 1 1 calc R
C24 C 0.1603(5) -0.2733(5) 0.4398(2) 0.0379(12) Uani 1 1 d .
H24 H 0.1150 -0.2058 0.4359 0.045 Uiso 1 1 calc R
Pt2 Pt 0.592533(13) -0.116634(14) 0.189958(6) 0.02090(5) Uani 1 1 d .
N3 N 0.6567(3) -0.0472(3) 0.25365(15) 0.0221(7) Uani 1 1 d .
N4 N 0.5101(3) -0.2289(3) 0.14380(15) 0.0265(8) Uani 1 1 d .
C25 C 0.7136(4) 0.0538(4) 0.25770(19) 0.0236(8) Uani 1 1 d .
H25 H 0.7268 0.0982 0.2284 0.028 Uiso 1 1 calc R
C26 C 0.7541(4) 0.0957(4) 0.30324(19) 0.0268(9) Uani 1 1 d .
H26 H 0.7932 0.1679 0.3051 0.032 Uiso 1 1 calc R
C27 C 0.7361(4) 0.0301(4) 0.34563(19) 0.0268(9) Uani 1 1 d .
H27 H 0.7649 0.0553 0.3769 0.032 Uiso 1 1 calc R
C28 C 0.6755(4) -0.0731(4) 0.34208(17) 0.0253(8) Uani 1 1 d .
H28 H 0.6614 -0.1180 0.3711 0.030 Uiso 1 1 calc R
C29 C 0.6357(4) -0.1105(4) 0.29633(17) 0.0218(8) Uani 1 1 d .
C30 C 0.5686(3) -0.2164(4) 0.28796(16) 0.0198(7) Uani 1 1 d .
C31 C 0.5290(4) -0.2967(4) 0.32243(18) 0.0258(9) Uani 1 1 d .
H31 H 0.5470 -0.2886 0.3568 0.031 Uiso 1 1 calc R
C32 C 0.4629(4) -0.3886(4) 0.30604(18) 0.0261(9) Uani 1 1 d .
H32 H 0.4356 -0.4429 0.3298 0.031 Uiso 1 1 calc R
C33 C 0.4351(4) -0.4040(4) 0.25595(18) 0.0265(9) Uani 1 1 d .
H33 H 0.3894 -0.4677 0.2457 0.032 Uiso 1 1 calc R
C34 C 0.4754(3) -0.3246(4) 0.22097(17) 0.0220(8) Uani 1 1 d .
C35 C 0.5415(3) -0.2308(3) 0.23737(16) 0.0187(7) Uani 1 1 d .
C36 C 0.4580(4) -0.3218(4) 0.16724(18) 0.0262(9) Uani 1 1 d .
C37 C 0.3956(5) -0.4005(5) 0.1397(2) 0.0329(11) Uani 1 1 d .
H37 H 0.3595 -0.4635 0.1560 0.040 Uiso 1 1 calc R
C38 C 0.3852(6) -0.3882(5) 0.0884(2) 0.0476(16) Uani 1 1 d .
H38 H 0.3425 -0.4422 0.0693 0.057 Uiso 1 1 calc R
C39 C 0.4383(6) -0.2958(6) 0.0659(2) 0.0514(17) Uani 1 1 d .
H39 H 0.4321 -0.2856 0.0309 0.062 Uiso 1 1 calc R
C40 C 0.5007(5) -0.2181(5) 0.0939(2) 0.0377(12) Uani 1 1 d .
H40 H 0.5377 -0.1556 0.0776 0.045 Uiso 1 1 calc R
C41 C 0.6438(4) 0.0079(4) 0.13930(18) 0.0255(9) Uani 1 1 d .
C42 C 0.6712(4) 0.0873(5) 0.11312(18) 0.0305(10) Uani 1 1 d .
C43 C 0.7081(4) 0.1830(5) 0.08185(19) 0.0315(10) Uani 1 1 d .
C44 C 0.8069(5) 0.1747(6) 0.0560(2) 0.0434(14) Uani 1 1 d .
H44 H 0.8502 0.1054 0.0588 0.052 Uiso 1 1 calc R
C45 C 0.8430(6) 0.2660(6) 0.0263(2) 0.0515(17) Uani 1 1 d .
H45 H 0.9105 0.2581 0.0090 0.062 Uiso 1 1 calc R
C46 C 0.7829(6) 0.3682(6) 0.0215(2) 0.0507(18) Uani 1 1 d .
H46 H 0.8081 0.4302 0.0009 0.061 Uiso 1 1 calc R
C47 C 0.6837(6) 0.3785(5) 0.0476(2) 0.0491(17) Uani 1 1 d .
H47 H 0.6416 0.4488 0.0455 0.059 Uiso 1 1 calc R
C48 C 0.6474(5) 0.2858(5) 0.07647(19) 0.0334(11) Uani 1 1 d .
H48 H 0.5790 0.2927 0.0931 0.040 Uiso 1 1 calc R

loop_
_atom_site_aniso_label
_atom_site_aniso_U_11
_atom_site_aniso_U_22
_atom_site_aniso_U_33
_atom_site_aniso_U_23
_atom_site_aniso_U_13
_atom_site_aniso_U_12
Pt1 0.02005(8) 0.02424(9) 0.02442(9) -0.00156(6) 0.00134(6) 0.00137(5)
N1 0.0193(16) 0.0202(16) 0.0242(18) 0.0016(13) -0.0002(13) 0.0001(13)
N2 0.0248(19) 0.032(2) 0.033(2) -0.0071(17) 0.0033(16) 0.0021(16)
C1 0.0190(19) 0.020(2) 0.033(2) 0.0048(16) 0.0016(16) -0.0016(14)
C2 0.024(2) 0.023(2) 0.037(3) 0.0008(18) -0.0025(18) -0.0001(17)
C3 0.027(2) 0.037(3) 0.026(2) -0.0032(19) -0.0043(18) 0.002(2)
C4 0.030(2) 0.032(2) 0.023(2) 0.0047(18) -0.0008(17) 0.0041(19)
C5 0.0208(19) 0.0157(18) 0.029(2) 0.0011(15) 0.0056(16) -0.0014(14)
C6 0.022(2) 0.022(2) 0.033(2) -0.0004(17) 0.0047(17) 0.0024(16)
C7 0.033(3) 0.030(2) 0.037(3) 0.002(2) 0.014(2) 0.0032(19)
C8 0.040(3) 0.021(2) 0.053(3) 0.006(2) 0.019(3) -0.005(2)
C9 0.029(2) 0.023(2) 0.057(4) -0.006(2) 0.009(2) -0.0011(19)
C10 0.025(2) 0.023(2) 0.040(3) -0.0095(19) 0.0046(19) 0.0006(17)
C11 0.0211(19) 0.019(2) 0.037(2) -0.0037(17) 0.0036(17) 0.0012(15)
C12 0.025(2) 0.032(2) 0.040(3) -0.010(2) 0.0043(19) 0.0022(18)
C13 0.032(3) 0.035(3) 0.051(3) -0.018(2) 0.003(2) -0.003(2)
C14 0.037(3) 0.054(4) 0.039(3) -0.026(3) 0.002(2) -0.002(3)
C15 0.036(3) 0.059(4) 0.035(3) -0.016(3) -0.001(2) -0.002(3)
C16 0.033(3) 0.050(3) 0.026(2) -0.011(2) 0.000(2) 0.001(2)
C17 0.023(2) 0.026(2) 0.038(3) 0.0092(19) 0.0045(18) 0.0055(17)
C18 0.032(2) 0.039(3) 0.023(2) 0.0036(19) -0.0022(18) 0.002(2)
C19 0.039(3) 0.033(3) 0.022(2) -0.0005(18) -0.0017(19) -0.003(2)
C20 0.044(3) 0.033(3) 0.022(2) -0.0002(18) 0.001(2) -0.003(2)
C21 0.054(3) 0.026(2) 0.031(3) 0.0021(19) -0.003(2) 0.003(2)
C22 0.060(4) 0.042(3) 0.033(3) 0.005(2) -0.003(3) -0.018(3)
C23 0.035(3) 0.050(4) 0.040(3) 0.008(2) 0.002(2) -0.012(2)
C24 0.039(3) 0.041(3) 0.034(3) 0.006(2) -0.002(2) -0.005(2)
Pt2 0.02232(9) 0.01993(9) 0.02045(9) -0.00033(5) 0.00093(6) -0.00133(5)
N3 0.0217(17) 0.0204(17) 0.0243(18) -0.0003(13) 0.0033(14) -0.0007(13)
N4 0.033(2) 0.0216(18) 0.0254(19) 0.0001(14) -0.0008(15) -0.0026(15)
C25 0.0207(19) 0.0191(19) 0.031(2) -0.0010(16) 0.0022(17) 0.0007(15)
C26 0.022(2) 0.021(2) 0.038(3) -0.0044(18) -0.0008(18) 0.0002(16)
C27 0.025(2) 0.026(2) 0.029(2) -0.0038(17) -0.0004(17) -0.0012(17)
C28 0.026(2) 0.027(2) 0.023(2) -0.0009(16) -0.0010(16) -0.0006(17)
C29 0.0209(19) 0.0199(19) 0.025(2) -0.0005(15) 0.0015(15) -0.0009(14)
C30 0.0181(17) 0.0191(18) 0.0221(19) -0.0015(14) 0.0002(14) 0.0010(14)
C31 0.027(2) 0.024(2) 0.026(2) -0.0025(16) 0.0027(17) -0.0001(16)
C32 0.030(2) 0.024(2) 0.024(2) 0.0010(16) 0.0017(17) -0.0025(17)
C33 0.026(2) 0.023(2) 0.031(2) -0.0005(17) -0.0008(18) -0.0002(16)
C34 0.0181(18) 0.0203(19) 0.027(2) -0.0014(15) -0.0019(15) 0.0009(14)
C35 0.0176(17) 0.0178(18) 0.0208(18) 0.0031(14) 0.0037(14) 0.0002(13)
C36 0.026(2) 0.026(2) 0.027(2) -0.0001(17) -0.0003(17) -0.0017(17)
C37 0.040(3) 0.030(2) 0.029(2) -0.0005(19) -0.006(2) -0.008(2)
C38 0.065(4) 0.042(3) 0.035(3) -0.001(2) -0.014(3) -0.021(3)
C39 0.073(4) 0.051(4) 0.030(3) 0.008(3) -0.019(3) -0.023(3)
C40 0.047(3) 0.039(3) 0.027(2) 0.004(2) -0.006(2) -0.014(2)
C41 0.029(2) 0.019(2) 0.028(2) -0.0013(16) -0.0047(17) -0.0027(16)
C42 0.037(3) 0.033(2) 0.022(2) 0.0008(18) 0.0024(19) -0.006(2)
C43 0.036(3) 0.034(3) 0.025(2) 0.0021(18) -0.0044(19) -0.013(2)
C44 0.046(3) 0.057(4) 0.027(3) -0.002(2) 0.006(2) -0.017(3)
C45 0.050(4) 0.067(4) 0.037(3) 0.006(3) 0.008(3) -0.022(3)
C46 0.062(4) 0.061(4) 0.030(3) 0.013(3) -0.009(3) -0.032(3)
C47 0.067(4) 0.040(3) 0.039(3) 0.015(2) -0.023(3) -0.021(3)
C48 0.039(3) 0.038(3) 0.023(2) 0.0032(19) -0.0063(19) -0.009(2)

loop_
_atom_type_symbol
_atom_type_description
_atom_type_scat_dispersion_real
_atom_type_scat_dispersion_imag
_atom_type_scat_source
C C -0.0020 0.0015 'International Tables Vol C Tables 4.2.6.8 and 6.1.1.4'
H H 0.0000 0.0000 'International Tables Vol C Tables 4.2.6.8 and 6.1.1.4'
N N -0.0030 0.0031 'International Tables Vol C Tables 4.2.6.8 and 6.1.1.4'
Pt Pt -1.7143 8.0079 'International Tables Vol C Tables 4.2.6.8 and 6.1.1.4'

loop_
_geom_angle_atom_site_label_1
_geom_angle_atom_site_label_2
_geom_angle_atom_site_label_3
_geom_angle
C11 Pt1 N2 80.43(19)
C11 Pt1 N1 79.74(18)
N2 Pt1 N1 159.84(17)
C11 Pt1 C17 179.2(2)
N2 Pt1 C17 100.2(2)
N1 Pt1 C17 99.63(19)
C1 N1 C5 118.3(4)
C1 N1 Pt1 126.0(3)
C5 N1 Pt1 115.7(3)
C16 N2 C12 118.4(5)
C16 N2 Pt1 125.7(4)
C12 N2 Pt1 115.4(4)
N1 C1 C2 122.5(4)
C3 C2 C1 119.4(4)
C2 C3 C4 119.3(5)
C3 C4 C5 119.3(4)
N1 C5 C4 121.1(4)
N1 C5 C6 113.3(4)
C4 C5 C6 125.6(4)
C7 C6 C11 118.8(5)
C7 C6 C5 129.0(5)
C11 C6 C5 112.2(4)
C6 C7 C8 118.8(5)
C9 C8 C7 122.1(5)
C10 C9 C8 119.3(5)
C9 C10 C11 118.6(5)
C9 C10 C12 128.9(5)
C11 C10 C12 112.3(5)
C6 C11 C10 122.4(5)
C6 C11 Pt1 119.1(3)
C10 C11 Pt1 118.5(4)
N2 C12 C13 120.7(5)
N2 C12 C10 113.3(4)
C13 C12 C10 125.8(5)
C12 C13 C14 119.8(6)
C13 C14 C15 119.5(5)
C16 C15 C14 118.7(6)
N2 C16 C15 122.8(6)
C18 C17 Pt1 169.1(5)
C17 C18 C19 176.8(6)
C20 C19 C24 118.0(5)
C20 C19 C18 120.2(5)
C24 C19 C18 121.8(5)
C19 C20 C21 121.0(5)
C22 C21 C20 120.2(5)
C21 C22 C23 118.9(5)
C24 C23 C22 119.8(6)
C23 C24 C19 122.1(6)
C35 Pt2 N3 80.14(16)
C35 Pt2 N4 79.59(17)
N3 Pt2 N4 159.73(15)
C35 Pt2 C41 178.67(18)
N3 Pt2 C41 99.91(16)
N4 Pt2 C41 100.36(17)
C25 N3 C29 118.6(4)
C25 N3 Pt2 126.3(3)
C29 N3 Pt2 115.1(3)
C40 N4 C36 119.1(4)
C40 N4 Pt2 125.6(3)
C36 N4 Pt2 115.2(3)
N3 C25 C26 122.5(4)
C27 C26 C25 118.6(4)
C26 C27 C28 119.4(5)
C29 C28 C27 120.0(4)
N3 C29 C28 120.8(4)
N3 C29 C30 114.1(4)
C28 C29 C30 125.1(4)
C31 C30 C35 119.3(4)
C31 C30 C29 129.2(4)
C35 C30 C29 111.5(4)
C32 C31 C30 119.2(4)
C31 C32 C33 122.2(4)
C32 C33 C34 119.0(4)
C33 C34 C35 119.1(4)
C33 C34 C36 129.3(4)
C35 C34 C36 111.7(4)
C30 C35 C34 121.2(4)
C30 C35 Pt2 119.2(3)
C34 C35 Pt2 119.6(3)
C37 C36 N4 120.1(5)
C37 C36 C34 126.0(5)
N4 C36 C34 113.9(4)
C36 C37 C38 120.5(5)
C39 C38 C37 118.3(5)
C38 C39 C40 120.5(6)
N4 C40 C39 121.4(5)
C42 C41 Pt2 174.1(4)
C41 C42 C43 178.1(6)
C48 C43 C44 117.5(5)
C48 C43 C42 121.8(5)
C44 C43 C42 120.7(5)
C45 C44 C43 121.0(7)
C46 C45 C44 121.2(6)
C45 C46 C47 118.6(5)
C48 C47 C46 119.7(6)
C47 C48 C43 122.0(6)

loop_
_geom_bond_atom_site_label_1
_geom_bond_atom_site_label_2
_geom_bond_distance
Pt1 C11 1.934(5)
Pt1 N2 2.027(4)
Pt1 N1 2.029(4)
Pt1 C17 2.058(5)
N1 C1 1.341(6)
N1 C5 1.381(6)
N2 C16 1.355(7)
N2 C12 1.384(7)
C1 C2 1.387(7)
C2 C3 1.377(7)
C3 C4 1.386(7)
C4 C5 1.393(7)
C5 C6 1.467(6)
C6 C7 1.391(7)
C6 C11 1.394(7)
C7 C8 1.405(8)
C8 C9 1.390(9)
C9 C10 1.388(8)
C10 C11 1.402(7)
C10 C12 1.479(8)
C12 C13 1.384(7)
C13 C14 1.387(9)
C14 C15 1.392(9)
C15 C16 1.378(8)
C17 C18 1.235(7)
C18 C19 1.449(7)
C19 C20 1.389(7)
C19 C24 1.390(8)
C20 C21 1.391(7)
C21 C22 1.390(9)
C22 C23 1.407(9)
C23 C24 1.368(8)
Pt2 C35 1.927(4)
Pt2 N3 2.030(4)
Pt2 N4 2.033(4)
Pt2 C41 2.066(5)
N3 C25 1.345(5)
N3 C29 1.380(6)
N4 C40 1.349(7)
N4 C36 1.388(6)
C25 C26 1.396(7)
C26 C27 1.381(7)
C27 C28 1.388(6)
C28 C29 1.381(6)
C29 C30 1.471(6)
C30 C31 1.391(6)
C30 C35 1.403(6)
C31 C32 1.387(6)
C32 C33 1.393(7)
C33 C34 1.397(7)
C34 C35 1.403(6)
C34 C36 1.456(7)
C36 C37 1.380(7)
C37 C38 1.390(8)
C38 C39 1.377(9)
C39 C40 1.380(8)
C41 C42 1.195(7)
C42 C43 1.450(7)
C43 C48 1.389(8)
C43 C44 1.395(8)
C44 C45 1.384(9)
C45 C46 1.378(10)
C46 C47 1.405(10)
C47 C48 1.384(8)
